data_4129755
loop_
_publ_author_name
'Ryan, Se\'an T J'
'Young, Ryan M.'
'Henkelis, James J.'
'Hafezi, Nema'
'Vermeulen, Nicolaas A.'
'Hennig, Andreas'
'Dale, Edward J.'
'Wu, Yilei'
'Krzyaniak, Matthew D.'
'Fox, Athan'
'Nau, Werner M.'
'Wasielewski, Michael R.'
'Stoddart, J. Fraser'
'Scherman, Oren A.'

_publ_section_title
;
 Energy and Electron Transfer Dynamics within a Series of Perylene
 Diimide/Cyclophane Systems.
;
_journal_issue 48
_journal_name_full 'Journal of the American Chemical Society'
_journal_page_first 15299
_journal_page_last 15307
_journal_paper_doi 10.1021/jacs.5b10329
_journal_volume 137
_journal_year 2015
_chemical_formula_moiety 'C44 H36 N4 Se2 4+, 4(F6 P -), 3(C2 H3 N)'
_chemical_formula_sum 'C50 H45 F24 N7 P4 Se2'
_chemical_formula_weight 1481.73
_space_group_crystal_system triclinic
_space_group_IT_number 2
_space_group_name_Hall '-P 1'
_space_group_name_H-M_alt 'P -1'
_atom_sites_solution_hydrogens geom
_audit_creation_method SHELXL-2013
_cell_angle_alpha 101.093(2)
_cell_angle_beta 92.183(2)
_cell_angle_gamma 102.516(2)
_cell_formula_units_Z 1
_cell_length_a 10.1807(2)
_cell_length_b 11.1872(3)
_cell_length_c 14.0332(4)
_cell_measurement_reflns_used 28700
_cell_measurement_temperature 220(2)
_cell_measurement_theta_max 27.48
_cell_measurement_theta_min 1.00
_cell_volume 1525.84(7)
_computing_cell_refinement 'HKL Scalepack (Otwinowski & Minor, 1997)'
_computing_data_collection 'COLLECT (Nonius, 1999)'
_computing_data_reduction 'HKL Denzo and Scalepack (Otwinowski & Minor, 1997)'
_computing_molecular_graphics 'Mercury (Macrae et al., 2008)'
_computing_publication_material SHELXL
_computing_structure_refinement 'SHELXL (Sheldrick, 2015)'
_computing_structure_solution 'SHELXT (Sheldrick, 2015)'
_diffrn_ambient_temperature 220(2)
_diffrn_measured_fraction_theta_full 0.992
_diffrn_measured_fraction_theta_max 0.958
_diffrn_measurement_device_type 'Nonius KappaCCD'
_diffrn_measurement_method '\w and \f-scans'
_diffrn_radiation_type MoK\a
_diffrn_radiation_wavelength 0.71073
_diffrn_reflns_av_R_equivalents 0.0400
_diffrn_reflns_av_unetI/netI 0.0369
_diffrn_reflns_Laue_measured_fraction_full 0.992
_diffrn_reflns_Laue_measured_fraction_max 0.958
_diffrn_reflns_limit_h_max 13
_diffrn_reflns_limit_h_min -13
_diffrn_reflns_limit_k_max 14
_diffrn_reflns_limit_k_min -14
_diffrn_reflns_limit_l_max 18
_diffrn_reflns_limit_l_min -16
_diffrn_reflns_number 17670
_diffrn_reflns_point_group_measured_fraction_full 0.992
_diffrn_reflns_point_group_measured_fraction_max 0.958
_diffrn_reflns_theta_full 25.242
_diffrn_reflns_theta_max 27.474
_diffrn_reflns_theta_min 3.797
_diffrn_source 'fine-focus sealed tube'
_exptl_absorpt_coefficient_mu 1.431
_exptl_absorpt_correction_T_max 0.848
_exptl_absorpt_correction_T_min 0.729
_exptl_absorpt_correction_type multi-scan
_exptl_absorpt_process_details 'SORTAV (Blessing, 1995)'
_exptl_crystal_colour yellow
_exptl_crystal_density_diffrn 1.613
_exptl_crystal_description block
_exptl_crystal_F_000 738
_exptl_crystal_size_max 0.420
_exptl_crystal_size_mid 0.180
_exptl_crystal_size_min 0.120
_refine_diff_density_max 0.972
_refine_diff_density_min -0.615
_refine_diff_density_rms 0.084
_refine_ls_extinction_method none
_refine_ls_goodness_of_fit_ref 1.070
_refine_ls_hydrogen_treatment constr
_refine_ls_matrix_type full
_refine_ls_number_parameters 428
_refine_ls_number_reflns 6716
_refine_ls_number_restraints 66
_refine_ls_restrained_S_all 1.443
_refine_ls_R_factor_all 0.0717
_refine_ls_R_factor_gt 0.0587
_refine_ls_shift/su_max 0.020
_refine_ls_shift/su_mean 0.002
_refine_ls_structure_factor_coef Fsqd
_refine_ls_weighting_details 'w=1/[\s^2^(Fo^2^)+(0.0945P)^2^+1.5841P] where P=(Fo^2^+2Fc^2^)/3'
_refine_ls_weighting_scheme calc
_refine_ls_wR_factor_gt 0.1624
_refine_ls_wR_factor_ref 0.1750
_reflns_Friedel_coverage 0.000
_reflns_number_gt 5600
_reflns_number_total 6716
_reflns_threshold_expression 'I > 2\s(I)'
_cod_data_source_file ja5b10329_si_004.cif
_cod_data_source_block sc1405
_cod_database_code 4129755
_shelx_space_group_comment
;
The symmetry employed for this shelxl refinement is uniquely defined
by the following loop, which should always be used as a source of
symmetry information in preference to the above space-group names.
They are only intended as comments.
;
_shelx_estimated_absorpt_t_min 0.585
_shelx_estimated_absorpt_t_max 0.847
_shelxl_version_number 2013-4

loop_
_space_group_symop_operation_xyz
'x, y, z'
'-x, -y, -z'

loop_
_atom_site_label
_atom_site_type_symbol
_atom_site_fract_x
_atom_site_fract_y
_atom_site_fract_z
_atom_site_U_iso_or_equiv
_atom_site_adp_type
_atom_site_occupancy
_atom_site_site_symmetry_order
_atom_site_calc_flag
_atom_site_refinement_flags_posn
_atom_site_refinement_flags_adp
_atom_site_refinement_flags_occupancy
_atom_site_disorder_assembly
_atom_site_disorder_group
Se1 Se 0.46534(3) 0.75734(4) 0.42544(3) 0.04872(15) Uani 1 1 d . . . . .
N1 N 0.6862(3) 1.0317(3) 0.7784(2) 0.0487(7) Uani 1 1 d . . . . .
N2 N 0.1641(3) 0.4584(3) 0.1058(2) 0.0507(7) Uani 1 1 d . . . . .
C1" C 0.4098(4) 0.8451(3) 0.5365(3) 0.0442(7) Uani 1 1 d . . . . .
C2" C 0.2720(4) 0.8348(4) 0.5290(3) 0.0602(10) Uani 1 1 d . . . . .
H2" H 0.2264 0.8734 0.5787 0.072 Uiso 1 1 calc R U . . .
C3" C 0.2055(4) 0.7608(4) 0.4395(3) 0.0595(10) Uani 1 1 d . . . . .
H3" H 0.1118 0.7472 0.4253 0.071 Uiso 1 1 calc R U . . .
C4" C 0.2861(4) 0.7105(3) 0.3756(3) 0.0448(8) Uani 1 1 d . . . . .
C1 C 0.7868(5) 1.0838(4) 0.8655(3) 0.0561(10) Uani 1 1 d . . . . .
H1A H 0.7489 1.1372 0.9156 0.067 Uiso 1 1 calc R U . . .
H1B H 0.8689 1.1347 0.8467 0.067 Uiso 1 1 calc R U . . .
C2 C 0.7299(4) 0.9913(4) 0.6922(3) 0.0617(11) Uani 1 1 d . . . . .
H2 H 0.8233 1.0046 0.6858 0.074 Uiso 1 1 calc R U . . .
C3 C 0.6415(4) 0.9309(4) 0.6129(3) 0.0584(10) Uani 1 1 d . . . . .
H3 H 0.6749 0.9028 0.5531 0.070 Uiso 1 1 calc R U . . .
C4 C 0.5534(5) 1.0148(5) 0.7873(3) 0.0669(12) Uani 1 1 d . . . . .
H4 H 0.5234 1.0442 0.8481 0.080 Uiso 1 1 calc R U . . .
C5 C 0.4602(5) 0.9562(5) 0.7110(3) 0.0654(12) Uani 1 1 d . . . . .
H5 H 0.3675 0.9461 0.7190 0.078 Uiso 1 1 calc R U . . .
C6 C 0.5048(4) 0.9110(3) 0.6197(3) 0.0440(7) Uani 1 1 d . . . . .
C7 C 0.2454(4) 0.6267(3) 0.2805(3) 0.0444(8) Uani 1 1 d . . . . .
C8 C 0.3387(4) 0.5846(4) 0.2198(3) 0.0538(9) Uani 1 1 d . . . . .
H8 H 0.4316 0.6143 0.2383 0.065 Uiso 1 1 calc R U . . .
C9 C 0.2968(4) 0.5009(4) 0.1342(3) 0.0558(9) Uani 1 1 d . . . . .
H9 H 0.3609 0.4726 0.0946 0.067 Uiso 1 1 calc R U . . .
C10 C 0.1090(4) 0.5836(4) 0.2479(3) 0.0543(9) Uani 1 1 d . . . . .
H10 H 0.0428 0.6115 0.2854 0.065 Uiso 1 1 calc R U . . .
C11 C 0.0720(4) 0.4996(4) 0.1604(3) 0.0554(10) Uani 1 1 d . . . . .
H11 H -0.0199 0.4708 0.1386 0.066 Uiso 1 1 calc R U . . .
C12 C 0.1212(4) 0.3598(4) 0.0153(3) 0.0571(10) Uani 1 1 d . . . . .
H12A H 0.1778 0.3803 -0.0368 0.069 Uiso 1 1 calc R U . . .
H12B H 0.0272 0.3548 -0.0062 0.069 Uiso 1 1 calc R U . . .
C13 C 0.1356(4) 0.2358(3) 0.0373(3) 0.0466(8) Uani 1 1 d . . . . .
C14 C 0.0466(4) 0.1758(4) 0.0939(3) 0.0530(9) Uani 1 1 d . . . . .
H14 H -0.0294 0.2067 0.1127 0.064 Uiso 1 1 calc R U . . .
C15 C 0.0689(4) 0.0700(4) 0.1230(3) 0.0534(9) Uani 1 1 d . . . . .
H15 H 0.0083 0.0298 0.1621 0.064 Uiso 1 1 calc R U . . .
C16 C 0.2424(4) 0.1853(4) 0.0045(3) 0.0535(9) Uani 1 1 d . . . . .
H16 H 0.2999 0.2233 -0.0374 0.064 Uiso 1 1 calc R U . . .
C17 C 0.2651(4) 0.0794(4) 0.0331(3) 0.0545(9) Uani 1 1 d . . . . .
H17 H 0.3379 0.0456 0.0107 0.065 Uiso 1 1 calc R U . . .
C18 C 0.1797(4) 0.0229(3) 0.0951(2) 0.0467(8) Uani 1 1 d . . . . .
P1 P 0.83610(10) 0.82846(11) 0.30218(8) 0.0539(3) Uani 1 1 d D . . . .
F1 F 0.9791(3) 0.9050(4) 0.3515(3) 0.1141(13) Uani 1 1 d D . . . .
F2 F 0.9068(4) 0.7793(4) 0.2091(3) 0.1020(12) Uani 1 1 d D . . . .
F3 F 0.8164(5) 0.9419(4) 0.2571(4) 0.1262(17) Uani 1 1 d D . . . .
F4 F 0.6947(3) 0.7502(4) 0.2550(3) 0.1138(14) Uani 1 1 d D . . . .
F5 F 0.7677(3) 0.8812(3) 0.3964(2) 0.0810(8) Uani 1 1 d D . . . .
F6 F 0.8618(4) 0.7169(3) 0.3487(3) 0.0999(11) Uani 1 1 d D . . . .
P1' P 0.65491(11) 0.32120(11) 0.08787(9) 0.0623(3) Uani 0.58 1 d D . P A 1
F1' F 0.5817(16) 0.4063(17) 0.0422(12) 0.148(6) Uani 0.58 1 d D . P A 1
F2' F 0.5750(10) 0.2160(16) 0.0042(9) 0.134(6) Uani 0.58 1 d D . P A 1
F3' F 0.7165(13) 0.2184(16) 0.1149(13) 0.130(4) Uani 0.58 1 d D . P A 1
F4' F 0.7437(9) 0.4267(15) 0.1677(8) 0.132(5) Uani 0.58 1 d D . P A 1
F5' F 0.5413(14) 0.3044(18) 0.1589(12) 0.122(7) Uani 0.58 1 d D . P A 1
F6' F 0.7691(11) 0.3435(11) 0.0112(9) 0.063(3) Uani 0.58 1 d D . P A 1
P1" P 0.65491(11) 0.32120(11) 0.08787(9) 0.0623(3) Uani 0.42 1 d D . P B 2
F1" F 0.664(3) 0.4595(8) 0.104(2) 0.206(14) Uani 0.42 1 d D . P B 2
F2" F 0.5708(15) 0.303(4) -0.0097(12) 0.192(13) Uani 0.42 1 d D . P B 2
F3" F 0.618(3) 0.1781(9) 0.0574(19) 0.167(12) Uani 0.42 1 d D . P B 2
F4" F 0.7493(11) 0.306(3) 0.1718(12) 0.162(9) Uani 0.42 1 d D . P B 2
F5" F 0.5313(14) 0.2990(16) 0.1527(11) 0.071(5) Uani 0.42 1 d D . P B 2
F6" F 0.7875(15) 0.342(2) 0.0295(13) 0.074(5) Uani 0.42 1 d D . P B 2
N51 N 0.3867(8) 0.3879(7) 0.3697(6) 0.1370(15) Uiso 1 1 d D U . . .
C52 C 0.5161(11) 0.4232(10) 0.3777(7) 0.1370(15) Uiso 1 1 d D U . . .
C53 C 0.6560(9) 0.4637(9) 0.3882(7) 0.1370(15) Uiso 1 1 d D U . . .
H53A H 0.6837 0.5250 0.3482 0.164 Uiso 1 1 calc R U . . .
H53B H 0.6964 0.3930 0.3678 0.164 Uiso 1 1 calc R U . . .
H53C H 0.6854 0.5015 0.4560 0.164 Uiso 1 1 calc R U . . .
N61 N -0.0088(16) 0.4661(14) 0.4449(11) 0.1370(15) Uiso 0.5 1 d D U P C -1
C62 C 0.030(2) 0.3657(16) 0.4056(14) 0.1370(15) Uiso 0.5 1 d D U P C -1
C63 C 0.077(2) 0.2577(15) 0.3904(15) 0.1370(15) Uiso 0.5 1 d D U P C -1
H63A H 0.1678 0.2753 0.3701 0.164 Uiso 0.5 1 calc R U P C -1
H63B H 0.0185 0.1951 0.3400 0.164 Uiso 0.5 1 calc R U P C -1
H63C H 0.0774 0.2268 0.4504 0.164 Uiso 0.5 1 calc R U P C -1

loop_
_atom_site_aniso_label
_atom_site_aniso_U_11
_atom_site_aniso_U_22
_atom_site_aniso_U_33
_atom_site_aniso_U_23
_atom_site_aniso_U_13
_atom_site_aniso_U_12
Se1 0.0365(2) 0.0552(2) 0.0476(2) -0.00003(16) -0.00116(14) 0.00586(15)
N1 0.0613(19) 0.0380(15) 0.0412(16) 0.0042(12) -0.0025(14) 0.0038(13)
N2 0.0436(16) 0.0529(18) 0.0507(17) 0.0073(14) -0.0121(13) 0.0064(14)
C1" 0.0455(18) 0.0394(17) 0.0464(18) 0.0088(14) -0.0007(14) 0.0080(14)
C2" 0.052(2) 0.070(3) 0.059(2) -0.001(2) -0.0001(18) 0.027(2)
C3" 0.043(2) 0.069(3) 0.063(2) 0.002(2) -0.0053(17) 0.0182(19)
C4" 0.0409(17) 0.0422(18) 0.0505(19) 0.0109(15) -0.0044(15) 0.0084(14)
C1 0.066(2) 0.045(2) 0.045(2) -0.0010(15) -0.0068(17) -0.0019(18)
C2 0.047(2) 0.077(3) 0.046(2) 0.0039(19) 0.0046(16) -0.0093(19)
C3 0.051(2) 0.069(3) 0.0431(19) 0.0024(18) 0.0079(16) -0.0047(19)
C4 0.069(3) 0.084(3) 0.047(2) -0.008(2) -0.0021(19) 0.036(2)
C5 0.056(2) 0.090(3) 0.050(2) -0.003(2) -0.0026(18) 0.033(2)
C6 0.0514(19) 0.0352(16) 0.0458(18) 0.0098(14) 0.0002(15) 0.0101(14)
C7 0.0402(17) 0.0422(17) 0.0487(19) 0.0093(15) -0.0069(14) 0.0068(14)
C8 0.0362(17) 0.064(2) 0.053(2) 0.0030(18) -0.0070(15) 0.0025(16)
C9 0.0413(19) 0.067(2) 0.052(2) 0.0030(18) -0.0017(16) 0.0053(18)
C10 0.0394(18) 0.055(2) 0.065(2) 0.0036(18) -0.0036(16) 0.0125(16)
C11 0.0376(18) 0.053(2) 0.069(3) 0.0057(18) -0.0139(17) 0.0061(16)
C12 0.055(2) 0.062(2) 0.048(2) 0.0050(18) -0.0141(17) 0.0073(19)
C13 0.0397(17) 0.0494(19) 0.0410(17) 0.0003(14) -0.0109(14) -0.0005(15)
C14 0.0422(19) 0.058(2) 0.051(2) -0.0017(17) -0.0012(16) 0.0056(16)
C15 0.050(2) 0.052(2) 0.0461(19) 0.0027(16) 0.0039(16) -0.0075(17)
C16 0.0435(19) 0.062(2) 0.051(2) 0.0131(18) 0.0046(16) 0.0030(17)
C17 0.045(2) 0.059(2) 0.054(2) 0.0077(18) 0.0037(16) 0.0048(17)
C18 0.0457(19) 0.0455(18) 0.0364(16) -0.0036(14) -0.0056(14) -0.0041(15)
P1 0.0422(5) 0.0623(6) 0.0614(6) 0.0156(5) 0.0161(4) 0.0162(4)
F1 0.0436(15) 0.139(3) 0.142(3) 0.023(3) 0.0082(18) -0.0129(18)
F2 0.111(3) 0.131(3) 0.089(2) 0.033(2) 0.054(2) 0.064(2)
F3 0.138(3) 0.131(3) 0.168(4) 0.093(3) 0.077(3) 0.090(3)
F4 0.0658(19) 0.152(3) 0.090(2) -0.033(2) -0.0042(17) 0.005(2)
F5 0.0608(15) 0.090(2) 0.0760(18) -0.0107(15) 0.0276(13) 0.0023(14)
F6 0.109(3) 0.099(2) 0.117(3) 0.056(2) 0.037(2) 0.045(2)
P1' 0.0469(6) 0.0567(6) 0.0742(7) -0.0035(5) 0.0100(5) 0.0065(5)
F1' 0.136(10) 0.196(14) 0.188(14) 0.107(11) 0.086(9) 0.128(11)
F2' 0.066(4) 0.164(11) 0.100(8) -0.065(7) 0.040(5) -0.055(6)
F3' 0.109(8) 0.150(10) 0.174(12) 0.093(9) 0.045(7) 0.065(7)
F4' 0.080(5) 0.150(8) 0.099(6) -0.063(6) 0.025(4) -0.044(6)
F5' 0.087(10) 0.143(14) 0.128(13) 0.016(11) 0.045(9) 0.016(9)
F6' 0.050(4) 0.059(4) 0.076(6) 0.007(4) 0.016(5) 0.009(3)
P1" 0.0469(6) 0.0567(6) 0.0742(7) -0.0035(5) 0.0100(5) 0.0065(5)
F1" 0.28(3) 0.040(5) 0.30(3) 0.018(10) 0.21(2) 0.039(10)
F2" 0.076(9) 0.35(4) 0.137(15) 0.12(2) -0.018(9) -0.023(16)
F3" 0.25(3) 0.065(6) 0.161(17) -0.007(9) 0.130(18) -0.002(10)
F4" 0.058(6) 0.33(3) 0.097(9) 0.075(14) -0.010(6) 0.012(12)
F5" 0.053(8) 0.079(9) 0.067(8) -0.004(7) 0.021(6) 0.001(7)
F6" 0.042(5) 0.101(10) 0.061(6) -0.010(5) -0.007(4) 0.002(5)

loop_
_atom_type_symbol
_atom_type_description
_atom_type_scat_dispersion_real
_atom_type_scat_dispersion_imag
_atom_type_scat_source
C C 0.0033 0.0016 'International Tables Vol C Tables 4.2.6.8 and 6.1.1.4'
H H 0.0000 0.0000 'International Tables Vol C Tables 4.2.6.8 and 6.1.1.4'
N N 0.0061 0.0033 'International Tables Vol C Tables 4.2.6.8 and 6.1.1.4'
F F 0.0171 0.0103 'International Tables Vol C Tables 4.2.6.8 and 6.1.1.4'
P P 0.1023 0.0942 'International Tables Vol C Tables 4.2.6.8 and 6.1.1.4'
Se Se -0.0929 2.2259 'International Tables Vol C Tables 4.2.6.8 and 6.1.1.4'

loop_
_geom_angle_atom_site_label_1
_geom_angle_atom_site_label_2
_geom_angle_atom_site_label_3
_geom_angle
_geom_angle_site_symmetry_1
_geom_angle_site_symmetry_3
C1" Se1 C4" 87.78(16) . .
C2 N1 C4 119.5(3) . .
C2 N1 C1 119.0(4) . .
C4 N1 C1 121.2(3) . .
C11 N2 C9 120.4(3) . .
C11 N2 C12 120.4(3) . .
C9 N2 C12 119.1(3) . .
C2" C1" C6 127.0(4) . .
C2" C1" Se1 111.5(3) . .
C6 C1" Se1 121.5(3) . .
C1" C2" C3" 113.9(4) . .
C1" C2" H2" 123.0 . .
C3" C2" H2" 123.0 . .
C4" C3" C2" 115.7(4) . .
C4" C3" H3" 122.1 . .
C2" C3" H3" 122.1 . .
C3" C4" C7 127.8(3) . .
C3" C4" Se1 111.1(3) . .
C7 C4" Se1 121.0(3) . .
N1 C1 C18 108.9(3) . 2_666
N1 C1 H1A 109.9 . .
C18 C1 H1A 109.9 2_666 .
N1 C1 H1B 109.9 . .
C18 C1 H1B 109.9 2_666 .
H1A C1 H1B 108.3 . .
N1 C2 C3 121.3(4) . .
N1 C2 H2 119.3 . .
C3 C2 H2 119.3 . .
C2 C3 C6 120.7(4) . .
C2 C3 H3 119.7 . .
C6 C3 H3 119.7 . .
N1 C4 C5 122.0(4) . .
N1 C4 H4 119.0 . .
C5 C4 H4 119.0 . .
C4 C5 C6 119.2(4) . .
C4 C5 H5 120.4 . .
C6 C5 H5 120.4 . .
C3 C6 C5 117.2(4) . .
C3 C6 C1" 121.3(3) . .
C5 C6 C1" 121.5(4) . .
C10 C7 C8 117.3(3) . .
C10 C7 C4" 120.3(3) . .
C8 C7 C4" 122.4(3) . .
C9 C8 C7 120.8(3) . .
C9 C8 H8 119.6 . .
C7 C8 H8 119.6 . .
N2 C9 C8 120.5(4) . .
N2 C9 H9 119.8 . .
C8 C9 H9 119.8 . .
C11 C10 C7 119.5(4) . .
C11 C10 H10 120.2 . .
C7 C10 H10 120.2 . .
N2 C11 C10 121.4(3) . .
N2 C11 H11 119.3 . .
C10 C11 H11 119.3 . .
N2 C12 C13 108.5(3) . .
N2 C12 H12A 110.0 . .
C13 C12 H12A 110.0 . .
N2 C12 H12B 110.0 . .
C13 C12 H12B 110.0 . .
H12A C12 H12B 108.4 . .
C14 C13 C16 119.7(4) . .
C14 C13 C12 120.3(4) . .
C16 C13 C12 119.9(4) . .
C13 C14 C15 120.0(4) . .
C13 C14 H14 120.0 . .
C15 C14 H14 120.0 . .
C18 C15 C14 120.5(4) . .
C18 C15 H15 119.7 . .
C14 C15 H15 119.7 . .
C17 C16 C13 120.4(4) . .
C17 C16 H16 119.8 . .
C13 C16 H16 119.8 . .
C16 C17 C18 119.8(4) . .
C16 C17 H17 120.1 . .
C18 C17 H17 120.1 . .
C15 C18 C17 119.3(4) . .
C15 C18 C1 121.1(4) . 2_666
C17 C18 C1 119.6(4) . 2_666
F4 P1 F3 90.7(3) . .
F4 P1 F1 178.5(3) . .
F3 P1 F1 90.7(3) . .
F4 P1 F6 91.5(2) . .
F3 P1 F6 177.8(3) . .
F1 P1 F6 87.1(2) . .
F4 P1 F2 91.6(2) . .
F3 P1 F2 89.5(2) . .
F1 P1 F2 88.7(2) . .
F6 P1 F2 90.02(19) . .
F4 P1 F5 89.67(18) . .
F3 P1 F5 89.7(2) . .
F1 P1 F5 90.0(2) . .
F6 P1 F5 90.68(19) . .
F2 P1 F5 178.5(2) . .
F3' P1' F1' 168.8(8) . .
F3' P1' F2' 84.6(7) . .
F1' P1' F2' 84.4(8) . .
F3' P1' F4' 94.4(7) . .
F1' P1' F4' 96.4(7) . .
F2' P1' F4' 176.0(4) . .
F3' P1' F5' 94.0(8) . .
F1' P1' F5' 88.9(8) . .
F2' P1' F5' 94.1(7) . .
F4' P1' F5' 89.7(7) . .
F3' P1' F6' 89.0(6) . .
F1' P1' F6' 88.0(6) . .
F2' P1' F6' 85.5(5) . .
F4' P1' F6' 90.6(5) . .
F5' P1' F6' 176.9(9) . .
N51 C52 C53 178.6(11) . .
C52 C53 H53A 109.5 . .
C52 C53 H53B 109.5 . .
H53A C53 H53B 109.5 . .
C52 C53 H53C 109.5 . .
H53A C53 H53C 109.5 . .
H53B C53 H53C 109.5 . .
N61 C62 C63 164(2) . .
C62 C63 H63A 109.5 . .
C62 C63 H63B 109.5 . .
H63A C63 H63B 109.5 . .
C62 C63 H63C 109.5 . .
H63A C63 H63C 109.5 . .
H63B C63 H63C 109.5 . .

loop_
_geom_bond_atom_site_label_1
_geom_bond_atom_site_label_2
_geom_bond_distance
_geom_bond_site_symmetry_2
Se1 C1" 1.852(4) .
Se1 C4" 1.855(3) .
N1 C2 1.335(5) .
N1 C4 1.338(6) .
N1 C1 1.501(5) .
N2 C11 1.336(6) .
N2 C9 1.348(5) .
N2 C12 1.493(5) .
C1" C2" 1.380(5) .
C1" C6 1.454(5) .
C2" C3" 1.419(6) .
C2" H2" 0.9400 .
C3" C4" 1.363(6) .
C3" H3" 0.9400 .
C4" C7 1.462(5) .
C1 C18 1.504(6) 2_666
C1 H1A 0.9800 .
C1 H1B 0.9800 .
C2 C3 1.370(6) .
C2 H2 0.9400 .
C3 C6 1.371(6) .
C3 H3 0.9400 .
C4 C5 1.363(6) .
C4 H4 0.9400 .
C5 C6 1.414(6) .
C5 H5 0.9400 .
C7 C10 1.395(5) .
C7 C8 1.397(6) .
C8 C9 1.363(6) .
C8 H8 0.9400 .
C9 H9 0.9400 .
C10 C11 1.379(6) .
C10 H10 0.9400 .
C11 H11 0.9400 .
C12 C13 1.513(6) .
C12 H12A 0.9800 .
C12 H12B 0.9800 .
C13 C14 1.378(6) .
C13 C16 1.385(6) .
C14 C15 1.384(6) .
C14 H14 0.9400 .
C15 C18 1.384(6) .
C15 H15 0.9400 .
C16 C17 1.383(6) .
C16 H16 0.9400 .
C17 C18 1.394(5) .
C17 H17 0.9400 .
C18 C1 1.504(6) 2_666
P1 F4 1.560(3) .
P1 F3 1.569(3) .
P1 F1 1.577(3) .
P1 F6 1.579(3) .
P1 F2 1.579(3) .
P1 F5 1.590(3) .
P1' F3' 1.523(7) .
P1' F1' 1.543(7) .
P1' F2' 1.551(6) .
P1' F4' 1.554(6) .
P1' F5' 1.560(9) .
P1' F6' 1.626(7) .
N51 C52 1.285(11) .
C52 C53 1.391(11) .
C53 H53A 0.9700 .
C53 H53B 0.9700 .
C53 H53C 0.9700 .
N61 C62 1.299(13) .
C62 C63 1.377(13) .
C63 H63A 0.9700 .
C63 H63B 0.9700 .
C63 H63C 0.9700 .
